data_4515305
loop_
_publ_author_name
'Oh, Chan Seok'
'Pereira, Daniel de Sa'
'Han, Si Hyun'
'Park, Hee-Jun'
'Higginbotham, Heather F.'
'Monkman, Andrew P.'
'Lee, Jun Yeob'

_publ_section_title
;
 Dihedral Angle Control of Blue Thermally Activated Delayed Fluorescent
 Emitters through Donor Substitution Position for Efficient Reverse
 Intersystem Crossing.
;
_journal_issue 41
_journal_name_full 'ACS applied materials &amp; interfaces'
_journal_page_first 35420
_journal_page_last 35429
_journal_paper_doi 10.1021/acsami.8b10595
_journal_volume 10
_journal_year 2018
_chemical_formula_sum 'C45 H29 N5'
_chemical_formula_weight 639.73
_space_group_IT_number 33
_space_group_name_Hall 'P 2c -2n'
_space_group_name_H-M_alt 'P n a 21'
_symmetry_cell_setting orthorhombic
_symmetry_space_group_name_H-M 'P n a 21'
_atom_sites_solution_hydrogens geom
_atom_sites_solution_primary direct
_atom_sites_solution_secondary difmap
_audit_creation_method SHELXL-97
_cell_angle_alpha 90.00
_cell_angle_beta 90.00
_cell_angle_gamma 90.00
_cell_formula_units_Z 4
_cell_length_a 16.5267(6)
_cell_length_b 10.5283(3)
_cell_length_c 18.7054(6)
_cell_measurement_reflns_used 6320
_cell_measurement_temperature 304(2)
_cell_measurement_theta_max 26.0
_cell_measurement_theta_min 2.2
_cell_volume 3254.70(18)
_computing_cell_refinement 'HKL Scalepack (Otwinowski & Minor 1997)'
_computing_data_collection 'Collect (Bruker AXS BV, 1997-2004)'
_computing_data_reduction 'HKL Denzo and Scalepack (Otwinowski & Minor 1997)'
_computing_molecular_graphics ORTEP32
_computing_structure_refinement 'SHELXL-97 (Sheldrick, 1997)'
_computing_structure_solution 'SHELXS-97 (Sheldrick, 1990)'
_diffrn_ambient_temperature 304(2)
_diffrn_detector_area_resol_mean 9
_diffrn_measured_fraction_theta_full 0.998
_diffrn_measured_fraction_theta_max 0.998
_diffrn_measurement_device_type KappaCCD
_diffrn_measurement_method CCD
_diffrn_radiation_monochromator graphite
_diffrn_radiation_source 'fine-focus sealed tube'
_diffrn_radiation_type 'Mo K\a'
_diffrn_radiation_wavelength 0.71073
_diffrn_reflns_av_R_equivalents 0.0727
_diffrn_reflns_av_sigmaI/netI 0.0470
_diffrn_reflns_limit_h_max 19
_diffrn_reflns_limit_h_min -20
_diffrn_reflns_limit_k_max 12
_diffrn_reflns_limit_k_min -13
_diffrn_reflns_limit_l_max 22
_diffrn_reflns_limit_l_min -23
_diffrn_reflns_number 36557
_diffrn_reflns_theta_full 26.04
_diffrn_reflns_theta_max 26.04
_diffrn_reflns_theta_min 2.18
_exptl_absorpt_coefficient_mu 0.078
_exptl_absorpt_correction_T_max 0.9938
_exptl_absorpt_correction_T_min 0.9853
_exptl_absorpt_correction_type empirical
_exptl_absorpt_process_details 'R. H. Blessing, Acta Crystallogr., Sect A 1995, 51, 33-38.'
_exptl_crystal_colour Colorless
_exptl_crystal_density_diffrn 1.306
_exptl_crystal_density_method 'not measured'
_exptl_crystal_description Needle
_exptl_crystal_F_000 1336
_exptl_crystal_size_max 0.23
_exptl_crystal_size_mid 0.11
_exptl_crystal_size_min 0.11
_refine_diff_density_max 0.161
_refine_diff_density_min -0.240
_refine_diff_density_rms 0.045
_refine_ls_abs_structure_details 'Flack H D (1983), Acta Cryst. A39, 876-881'
_refine_ls_abs_structure_Flack 0(2)
_refine_ls_extinction_method none
_refine_ls_goodness_of_fit_ref 1.099
_refine_ls_hydrogen_treatment constr
_refine_ls_matrix_type full
_refine_ls_number_parameters 451
_refine_ls_number_reflns 6320
_refine_ls_number_restraints 1
_refine_ls_restrained_S_all 1.099
_refine_ls_R_factor_all 0.0757
_refine_ls_R_factor_gt 0.0450
_refine_ls_shift/su_max 0.000
_refine_ls_shift/su_mean 0.000
_refine_ls_structure_factor_coef Fsqd
_refine_ls_weighting_details 'calc w=1/[\s^2^(Fo^2^)+(0.0468P)^2^+0.0082P] where P=(Fo^2^+2Fc^2^)/3'
_refine_ls_weighting_scheme calc
_refine_ls_wR_factor_gt 0.0871
_refine_ls_wR_factor_ref 0.0973
_reflns_number_gt 4763
_reflns_number_total 6320
_reflns_threshold_expression >2\s(I)
_cod_data_source_file am8b10595_si_002.cif
_cod_data_source_block mo_moon556_051517_0ma_a
_cod_depositor_comments
;
The following automatic conversions were performed:

data item '_exptl_absorpt_correction_type' value 'Empirical' was
changed to 'empirical' in accordance with the
/home/data/users/saulius/crontab/automatic-downloads/current/ACS/lib/dictionaries/cif_core.dic
dictionary named 'cif_core.dic' version 2.4.2 last updated on
2011-04-26.

data item '_symmetry_cell_setting' value 'Orthorhombic' was changed
to 'orthorhombic' in accordance with the
/home/data/users/saulius/crontab/automatic-downloads/current/ACS/lib/dictionaries/cif_core.dic
dictionary named 'cif_core.dic' version 2.4.2 last updated on
2011-04-26.

Automatic conversion script
Id: cif_fix_values 6909 2019-04-08 15:41:33Z antanas 
;
_cod_database_code 4515305

loop_
_symmetry_equiv_pos_as_xyz
'x, y, z'
'-x, -y, z+1/2'
'x+1/2, -y+1/2, z'
'-x+1/2, y+1/2, z+1/2'

loop_
_atom_site_label
_atom_site_type_symbol
_atom_site_fract_x
_atom_site_fract_y
_atom_site_fract_z
_atom_site_U_iso_or_equiv
_atom_site_adp_type
_atom_site_occupancy
_atom_site_symmetry_multiplicity
_atom_site_calc_flag
_atom_site_refinement_flags
N1 N 0.60170(11) 0.17101(15) 0.30830(10) 0.0366(4) Uani 1 1 d .
N2 N 0.51604(11) 0.36613(17) 0.56219(10) 0.0380(4) Uani 1 1 d .
N3 N 0.46482(11) 0.54915(17) 0.50382(9) 0.0386(5) Uani 1 1 d .
N4 N 0.62197(11) 0.32269(15) 0.43443(9) 0.0343(4) Uani 1 1 d .
N5 N 0.51452(12) 0.56388(17) 0.62245(10) 0.0406(5) Uani 1 1 d .
C006 C 0.61379(13) 0.0431(2) 0.29203(11) 0.0351(5) Uani 1 1 d .
C007 C 0.53357(13) 0.22170(19) 0.34542(11) 0.0330(5) Uani 1 1 d .
C008 C 0.48375(14) 0.6151(2) 0.56320(12) 0.0358(5) Uani 1 1 d .
C009 C 0.58811(14) 0.2505(2) 0.68069(13) 0.0418(6) Uani 1 1 d .
H009 H 0.5849 0.2065 0.6377 0.050 Uiso 1 1 calc R
C00A C 0.66676(14) 0.2348(2) 0.47458(11) 0.0346(5) Uani 1 1 d .
C00B C 0.47430(13) 0.7550(2) 0.56098(12) 0.0358(5) Uani 1 1 d .
C00C C 0.48514(13) 0.42695(19) 0.50608(11) 0.0341(5) Uani 1 1 d .
C00D C 0.66045(14) 0.2422(2) 0.27282(12) 0.0365(5) Uani 1 1 d .
C00E C 0.47535(13) 0.35053(19) 0.43914(11) 0.0336(5) Uani 1 1 d .
C00F C 0.54336(13) 0.29839(18) 0.40583(11) 0.0314(5) Uani 1 1 d .
C00G C 0.52826(13) 0.4384(2) 0.62014(12) 0.0357(5) Uani 1 1 d .
C00H C 0.56158(14) 0.3757(2) 0.68459(12) 0.0371(5) Uani 1 1 d .
C00I C 0.68244(14) 0.0323(2) 0.24784(12) 0.0372(5) Uani 1 1 d .
C00J C 0.65273(13) 0.44507(19) 0.44977(12) 0.0339(5) Uani 1 1 d .
C00K C 0.72556(14) 0.2996(2) 0.51426(12) 0.0380(6) Uani 1 1 d .
C00L C 0.45616(13) 0.1951(2) 0.32116(12) 0.0382(5) Uani 1 1 d .
H00L H 0.4493 0.1416 0.2820 0.046 Uiso 1 1 calc R
C00M C 0.71653(14) 0.4333(2) 0.49864(12) 0.0387(5) Uani 1 1 d .
C00N C 0.71192(14) 0.1591(2) 0.23539(11) 0.0371(5) Uani 1 1 d .
C00O C 0.61919(15) 0.1916(2) 0.74068(14) 0.0479(6) Uani 1 1 d .
H00O H 0.6364 0.1077 0.7380 0.058 Uiso 1 1 calc R
C00P C 0.48217(16) 0.8262(2) 0.62326(13) 0.0462(6) Uani 1 1 d .
H00P H 0.4897 0.7855 0.6669 0.055 Uiso 1 1 calc R
C00Q C 0.56667(16) 0.4398(2) 0.74933(12) 0.0455(6) Uani 1 1 d .
H00Q H 0.5487 0.5233 0.7527 0.055 Uiso 1 1 calc R
C00R C 0.46740(14) 1.0184(2) 0.55662(15) 0.0484(6) Uani 1 1 d .
H00R H 0.4657 1.1067 0.5550 0.058 Uiso 1 1 calc R
C00S C 0.39861(14) 0.3260(2) 0.41200(12) 0.0384(5) Uani 1 1 d .
H00S H 0.3535 0.3634 0.4330 0.046 Uiso 1 1 calc R
C00T C 0.66895(16) 0.3726(2) 0.26796(13) 0.0460(6) Uani 1 1 d .
H00T H 0.6339 0.4272 0.2918 0.055 Uiso 1 1 calc R
C00U C 0.38921(14) 0.2467(2) 0.35423(12) 0.0405(6) Uani 1 1 d .
H00U H 0.3376 0.2278 0.3374 0.049 Uiso 1 1 calc R
C00V C 0.65758(16) 0.1046(2) 0.47857(12) 0.0452(6) Uani 1 1 d .
H00V H 0.6180 0.0628 0.4522 0.054 Uiso 1 1 calc R
C00W C 0.56869(15) -0.0622(2) 0.31212(13) 0.0444(6) Uani 1 1 d .
H00W H 0.5236 -0.0543 0.3416 0.053 Uiso 1 1 calc R
C00X C 0.59328(16) -0.1792(2) 0.28671(13) 0.0491(7) Uani 1 1 d .
H00X H 0.5638 -0.2512 0.2989 0.059 Uiso 1 1 calc R
C00Y C 0.70621(16) -0.0872(2) 0.22389(13) 0.0490(6) Uani 1 1 d .
H00Y H 0.7518 -0.0966 0.1953 0.059 Uiso 1 1 calc R
C00Z C 0.59842(16) 0.3796(2) 0.80911(13) 0.0533(6) Uani 1 1 d .
H00Z H 0.6017 0.4229 0.8524 0.064 Uiso 1 1 calc R
C010 C 0.77762(15) 0.2310(2) 0.55844(13) 0.0486(6) Uani 1 1 d .
H010 H 0.8174 0.2722 0.5848 0.058 Uiso 1 1 calc R
C011 C 0.67034(16) 0.6677(2) 0.44641(15) 0.0529(6) Uani 1 1 d .
H011 H 0.6557 0.7472 0.4291 0.063 Uiso 1 1 calc R
C012 C 0.62909(14) 0.56172(19) 0.42293(13) 0.0432(6) Uani 1 1 d .
H012 H 0.5869 0.5685 0.3902 0.052 Uiso 1 1 calc R
C013 C 0.77504(15) 0.2088(2) 0.19425(13) 0.0471(6) Uani 1 1 d .
H013 H 0.8102 0.1553 0.1697 0.056 Uiso 1 1 calc R
C014 C 0.70920(18) 0.0393(2) 0.52296(14) 0.0554(7) Uani 1 1 d .
H014 H 0.7041 -0.0484 0.5268 0.067 Uiso 1 1 calc R
C015 C 0.76902(18) 0.1011(3) 0.56231(14) 0.0551(7) Uani 1 1 d .
H015 H 0.8034 0.0542 0.5915 0.066 Uiso 1 1 calc R
C016 C 0.66066(17) -0.1916(2) 0.24353(15) 0.0548(7) Uani 1 1 d .
H016 H 0.6756 -0.2717 0.2274 0.066 Uiso 1 1 calc R
C017 C 0.45856(17) 0.9488(2) 0.49509(15) 0.0532(7) Uani 1 1 d .
H017 H 0.4504 0.9901 0.4517 0.064 Uiso 1 1 calc R
C018 C 0.46179(16) 0.8176(2) 0.49720(14) 0.0481(6) Uani 1 1 d .
H018 H 0.4555 0.7712 0.4553 0.058 Uiso 1 1 calc R
C019 C 0.47881(17) 0.9569(2) 0.62053(15) 0.0519(7) Uani 1 1 d .
H019 H 0.4843 1.0038 0.6624 0.062 Uiso 1 1 calc R
C01A C 0.78404(16) 0.3388(3) 0.19078(14) 0.0537(7) Uani 1 1 d .
H01A H 0.8261 0.3732 0.1641 0.064 Uiso 1 1 calc R
C01B C 0.75652(15) 0.5424(2) 0.52208(14) 0.0492(7) Uani 1 1 d .
H01B H 0.7983 0.5368 0.5553 0.059 Uiso 1 1 calc R
C01C C 0.62496(15) 0.2563(2) 0.80447(14) 0.0536(7) Uani 1 1 d .
H01C H 0.6468 0.2164 0.8444 0.064 Uiso 1 1 calc R
C01D C 0.73141(16) 0.4187(2) 0.22642(14) 0.0521(7) Uani 1 1 d .
H01D H 0.7383 0.5060 0.2223 0.062 Uiso 1 1 calc R
C01E C 0.73302(17) 0.6583(3) 0.49521(16) 0.0583(7) Uani 1 1 d .
H01E H 0.7597 0.7315 0.5101 0.070 Uiso 1 1 calc R

loop_
_atom_site_aniso_label
_atom_site_aniso_U_11
_atom_site_aniso_U_22
_atom_site_aniso_U_33
_atom_site_aniso_U_23
_atom_site_aniso_U_13
_atom_site_aniso_U_12
N1 0.0456(11) 0.0299(9) 0.0342(10) -0.0061(9) 0.0078(9) -0.0019(8)
N2 0.0497(12) 0.0344(10) 0.0300(9) -0.0049(9) 0.0004(9) 0.0005(9)
N3 0.0477(12) 0.0349(10) 0.0331(10) -0.0050(9) -0.0018(9) 0.0025(9)
N4 0.0408(11) 0.0279(10) 0.0341(10) -0.0030(8) -0.0031(9) 0.0003(8)
N5 0.0569(13) 0.0334(10) 0.0316(10) -0.0017(9) -0.0027(9) 0.0025(9)
C006 0.0441(13) 0.0339(12) 0.0274(12) -0.0045(10) -0.0014(10) 0.0004(10)
C007 0.0425(14) 0.0283(11) 0.0280(11) -0.0002(10) 0.0024(10) -0.0015(9)
C008 0.0421(13) 0.0326(12) 0.0326(11) -0.0041(11) 0.0013(10) 0.0010(10)
C009 0.0491(15) 0.0372(13) 0.0392(13) -0.0026(11) -0.0008(11) 0.0000(11)
C00A 0.0397(13) 0.0330(12) 0.0311(11) 0.0015(10) 0.0057(10) 0.0052(10)
C00B 0.0413(13) 0.0323(12) 0.0337(11) -0.0029(11) 0.0010(10) 0.0017(10)
C00C 0.0376(13) 0.0335(12) 0.0313(12) -0.0046(10) 0.0031(10) -0.0003(10)
C00D 0.0427(13) 0.0373(12) 0.0293(11) -0.0027(11) -0.0005(10) -0.0052(11)
C00E 0.0465(14) 0.0270(11) 0.0272(11) -0.0003(9) -0.0001(10) 0.0005(10)
C00F 0.0400(13) 0.0256(11) 0.0285(11) 0.0021(10) -0.0009(10) -0.0016(9)
C00G 0.0418(13) 0.0328(12) 0.0326(12) -0.0025(11) 0.0009(11) -0.0014(11)
C00H 0.0402(13) 0.0354(12) 0.0357(13) -0.0013(11) 0.0015(10) -0.0008(10)
C00I 0.0397(14) 0.0423(13) 0.0295(11) -0.0070(11) -0.0037(10) 0.0050(10)
C00J 0.0386(13) 0.0305(11) 0.0328(11) -0.0039(10) 0.0026(10) -0.0016(9)
C00K 0.0398(14) 0.0430(14) 0.0313(12) -0.0016(11) 0.0016(10) 0.0064(11)
C00L 0.0501(15) 0.0368(12) 0.0278(12) -0.0065(10) -0.0023(11) -0.0032(11)
C00M 0.0390(13) 0.0399(14) 0.0373(12) -0.0052(11) 0.0014(11) 0.0011(10)
C00N 0.0392(13) 0.0426(13) 0.0294(11) -0.0021(11) -0.0011(11) -0.0040(11)
C00O 0.0502(16) 0.0405(13) 0.0531(16) 0.0021(13) 0.0001(13) 0.0072(12)
C00P 0.0662(17) 0.0379(14) 0.0344(13) -0.0043(12) 0.0023(12) -0.0037(12)
C00Q 0.0622(17) 0.0366(13) 0.0377(13) -0.0043(11) -0.0057(12) 0.0026(12)
C00R 0.0544(17) 0.0307(13) 0.0601(17) 0.0008(14) 0.0117(13) 0.0024(11)
C00S 0.0412(15) 0.0405(13) 0.0336(12) -0.0016(11) 0.0024(11) 0.0005(10)
C00T 0.0569(16) 0.0371(13) 0.0440(14) 0.0014(12) 0.0029(12) -0.0001(12)
C00U 0.0409(14) 0.0463(14) 0.0341(12) -0.0036(12) -0.0031(10) -0.0040(11)
C00V 0.0583(17) 0.0368(13) 0.0404(14) -0.0019(11) 0.0035(12) 0.0018(12)
C00W 0.0543(15) 0.0412(13) 0.0378(12) -0.0039(12) 0.0028(12) -0.0029(11)
C00X 0.0624(18) 0.0333(13) 0.0517(15) -0.0001(12) -0.0048(14) -0.0036(12)
C00Y 0.0493(15) 0.0501(15) 0.0477(15) -0.0100(13) 0.0010(13) 0.0119(13)
C00Z 0.0689(18) 0.0556(16) 0.0354(13) -0.0040(13) -0.0065(13) 0.0023(14)
C010 0.0496(16) 0.0581(17) 0.0380(13) 0.0042(13) -0.0010(12) 0.0092(13)
C011 0.0616(17) 0.0337(13) 0.0633(16) -0.0006(13) -0.0020(15) -0.0030(12)
C012 0.0497(15) 0.0346(13) 0.0452(14) 0.0000(11) -0.0054(12) -0.0011(11)
C013 0.0458(15) 0.0595(17) 0.0359(13) -0.0027(13) 0.0012(11) -0.0004(12)
C014 0.077(2) 0.0403(15) 0.0492(16) 0.0104(13) 0.0074(15) 0.0105(14)
C015 0.0640(18) 0.0619(18) 0.0395(14) 0.0134(14) 0.0025(14) 0.0185(15)
C016 0.0663(19) 0.0355(14) 0.0627(17) -0.0097(13) -0.0025(15) 0.0112(13)
C017 0.077(2) 0.0409(14) 0.0415(15) 0.0043(13) 0.0049(13) 0.0117(13)
C018 0.0660(18) 0.0427(14) 0.0356(13) -0.0053(12) 0.0018(12) 0.0072(12)
C019 0.0730(19) 0.0357(14) 0.0470(15) -0.0133(13) 0.0091(14) -0.0043(12)
C01A 0.0507(16) 0.0659(18) 0.0444(15) 0.0135(14) 0.0024(13) -0.0126(14)
C01B 0.0440(15) 0.0468(15) 0.0569(16) -0.0106(13) -0.0094(12) -0.0031(12)
C01C 0.0575(16) 0.0600(17) 0.0432(15) 0.0090(14) -0.0048(13) 0.0043(13)
C01D 0.0615(18) 0.0447(14) 0.0500(16) 0.0092(13) 0.0012(14) -0.0096(13)
C01E 0.0606(18) 0.0417(15) 0.0725(19) -0.0107(14) -0.0083(16) -0.0103(13)

loop_
_atom_type_symbol
_atom_type_description
_atom_type_scat_dispersion_real
_atom_type_scat_dispersion_imag
_atom_type_scat_source
C C 0.0033 0.0016 'International Tables Vol C Tables 4.2.6.8 and 6.1.1.4'
H H 0.0000 0.0000 'International Tables Vol C Tables 4.2.6.8 and 6.1.1.4'
N N 0.0061 0.0033 'International Tables Vol C Tables 4.2.6.8 and 6.1.1.4'

loop_
_geom_angle_atom_site_label_1
_geom_angle_atom_site_label_2
_geom_angle_atom_site_label_3
_geom_angle
C00D N1 C006 108.37(17)
C00D N1 C007 125.46(17)
C006 N1 C007 125.49(18)
C00C N2 C00G 115.00(17)
C00C N3 C008 114.46(18)
C00A N4 C00J 107.61(17)
C00A N4 C00F 124.22(17)
C00J N4 C00F 124.48(17)
C008 N5 C00G 115.87(19)
C00W C006 N1 129.4(2)
C00W C006 C00I 121.8(2)
N1 C006 C00I 108.76(19)
C00L C007 C00F 119.2(2)
C00L C007 N1 119.6(2)
C00F C007 N1 121.20(19)
N5 C008 N3 124.42(19)
N5 C008 C00B 117.76(19)
N3 C008 C00B 117.7(2)
C00O C009 C00H 120.0(2)
C00O C009 H009 120.0
C00H C009 H009 120.0
C00V C00A C00K 122.1(2)
C00V C00A N4 128.7(2)
C00K C00A N4 109.20(18)
C018 C00B C00P 118.79(19)
C018 C00B C008 121.0(2)
C00P C00B C008 120.1(2)
N3 C00C N2 125.94(19)
N3 C00C C00E 117.77(19)
N2 C00C C00E 116.26(17)
C00T C00D N1 129.5(2)
C00T C00D C00N 121.5(2)
N1 C00D C00N 108.88(18)
C00S C00E C00F 119.9(2)
C00S C00E C00C 120.26(19)
C00F C00E C00C 119.80(19)
C00E C00F C007 119.6(2)
C00E C00F N4 119.63(19)
C007 C00F N4 120.76(19)
N2 C00G N5 124.1(2)
N2 C00G C00H 117.52(18)
N5 C00G C00H 118.40(19)
C00Q C00H C009 119.1(2)
C00Q C00H C00G 121.08(19)
C009 C00H C00G 119.8(2)
C00Y C00I C006 119.3(2)
C00Y C00I C00N 133.6(2)
C006 C00I C00N 107.01(19)
C012 C00J C00M 121.9(2)
C012 C00J N4 129.3(2)
C00M C00J N4 108.80(18)
C010 C00K C00A 119.3(2)
C010 C00K C00M 133.5(2)
C00A C00K C00M 107.2(2)
C00U C00L C007 120.9(2)
C00U C00L H00L 119.5
C007 C00L H00L 119.5
C01B C00M C00J 119.3(2)
C01B C00M C00K 133.6(2)
C00J C00M C00K 107.19(19)
C013 C00N C00D 119.5(2)
C013 C00N C00I 133.5(2)
C00D C00N C00I 106.94(19)
C01C C00O C009 120.5(2)
C01C C00O H00O 119.7
C009 C00O H00O 119.7
C019 C00P C00B 120.2(2)
C019 C00P H00P 119.9
C00B C00P H00P 119.9
C00Z C00Q C00H 120.2(2)
C00Z C00Q H00Q 119.9
C00H C00Q H00Q 119.9
C017 C00R C019 119.5(2)
C017 C00R H00R 120.2
C019 C00R H00R 120.2
C00U C00S C00E 120.2(2)
C00U C00S H00S 119.9
C00E C00S H00S 119.9
C01D C00T C00D 117.5(2)
C01D C00T H00T 121.2
C00D C00T H00T 121.2
C00S C00U C00L 120.1(2)
C00S C00U H00U 120.0
C00L C00U H00U 120.0
C014 C00V C00A 117.5(2)
C014 C00V H00V 121.3
C00A C00V H00V 121.3
C00X C00W C006 117.5(2)
C00X C00W H00W 121.3
C006 C00W H00W 121.3
C00W C00X C016 121.5(2)
C00W C00X H00X 119.3
C016 C00X H00X 119.3
C016 C00Y C00I 118.6(2)
C016 C00Y H00Y 120.7
C00I C00Y H00Y 120.7
C01C C00Z C00Q 120.1(2)
C01C C00Z H00Z 120.0
C00Q C00Z H00Z 120.0
C015 C010 C00K 118.8(2)
C015 C010 H010 120.6
C00K C010 H010 120.6
C012 C011 C01E 121.5(2)
C012 C011 H011 119.3
C01E C011 H011 119.3
C011 C012 C00J 117.6(2)
C011 C012 H012 121.2
C00J C012 H012 121.2
C01A C013 C00N 118.6(2)
C01A C013 H013 120.7
C00N C013 H013 120.7
C00V C014 C015 121.7(2)
C00V C014 H014 119.2
C015 C014 H014 119.2
C010 C015 C014 120.6(2)
C010 C015 H015 119.7
C014 C015 H015 119.7
C00X C016 C00Y 121.3(2)
C00X C016 H016 119.4
C00Y C016 H016 119.4
C00R C017 C018 120.4(3)
C00R C017 H017 119.8
C018 C017 H017 119.8
C00B C018 C017 120.5(2)
C00B C018 H018 119.8
C017 C018 H018 119.8
C00R C019 C00P 120.6(2)
C00R C019 H019 119.7
C00P C019 H019 119.7
C013 C01A C01D 120.9(2)
C013 C01A H01A 119.5
C01D C01A H01A 119.5
C01E C01B C00M 118.8(2)
C01E C01B H01B 120.6
C00M C01B H01B 120.6
C00Z C01C C00O 120.0(2)
C00Z C01C H01C 120.0
C00O C01C H01C 120.0
C00T C01D C01A 121.9(2)
C00T C01D H01D 119.0
C01A C01D H01D 119.0
C01B C01E C011 121.0(2)
C01B C01E H01E 119.5
C011 C01E H01E 119.5

loop_
_geom_bond_atom_site_label_1
_geom_bond_atom_site_label_2
_geom_bond_distance
N1 C00D 1.395(3)
N1 C006 1.395(3)
N1 C007 1.426(3)
N2 C00C 1.331(3)
N2 C00G 1.340(3)
N3 C00C 1.330(3)
N3 C008 1.347(3)
N4 C00A 1.403(3)
N4 C00J 1.414(3)
N4 C00F 1.428(3)
N5 C008 1.333(3)
N5 C00G 1.341(3)
C006 C00W 1.388(3)
C006 C00I 1.408(3)
C007 C00L 1.386(3)
C007 C00F 1.398(3)
C008 C00B 1.482(3)
C009 C00O 1.381(3)
C009 C00H 1.391(3)
C009 H009 0.9300
C00A C00V 1.381(3)
C00A C00K 1.400(3)
C00B C018 1.378(3)
C00B C00P 1.391(3)
C00C C00E 1.497(3)
C00D C00T 1.383(3)
C00D C00N 1.407(3)
C00E C00S 1.390(3)
C00E C00F 1.397(3)
C00G C00H 1.480(3)
C00H C00Q 1.389(3)
C00I C00Y 1.392(3)
C00I C00N 1.440(3)
C00J C012 1.383(3)
C00J C00M 1.401(3)
C00K C010 1.395(3)
C00K C00M 1.446(3)
C00L C00U 1.379(3)
C00L H00L 0.9300
C00M C01B 1.396(3)
C00N C013 1.398(3)
C00O C01C 1.377(3)
C00O H00O 0.9300
C00P C019 1.378(3)
C00P H00P 0.9300
C00Q C00Z 1.388(3)
C00Q H00Q 0.9300
C00R C017 1.372(4)
C00R C019 1.373(4)
C00R H00R 0.9300
C00S C00U 1.374(3)
C00S H00S 0.9300
C00T C01D 1.380(3)
C00T H00T 0.9300
C00U H00U 0.9300
C00V C014 1.375(3)
C00V H00V 0.9300
C00W C00X 1.381(3)
C00W H00W 0.9300
C00X C016 1.382(4)
C00X H00X 0.9300
C00Y C016 1.382(3)
C00Y H00Y 0.9300
C00Z C01C 1.374(3)
C00Z H00Z 0.9300
C010 C015 1.376(3)
C010 H010 0.9300
C011 C012 1.379(3)
C011 C01E 1.384(4)
C011 H011 0.9300
C012 H012 0.9300
C013 C01A 1.379(3)
C013 H013 0.9300
C014 C015 1.394(4)
C014 H014 0.9300
C015 H015 0.9300
C016 H016 0.9300
C017 C018 1.383(3)
C017 H017 0.9300
C018 H018 0.9300
C019 H019 0.9300
C01A C01D 1.381(4)
C01A H01A 0.9300
C01B C01E 1.376(4)
C01B H01B 0.9300
C01C H01C 0.9300
C01D H01D 0.9300
C01E H01E 0.9300
